data_4020619
loop_
_publ_author_name
'Leo A. Paquette'
'Zuosheng Liu'
'Charla Ramsey'
'Judith C. Gallucci'

_publ_section_title
;
 Competitive Stereochemical Control Operative during
 Conrotatory Electrocyclization of Helically Equilibrating
 Diquinanyl-Substituted 1,3,5,7-Octatetraenyl Bisenolates
;
_journal_name_full 'Journal of Organic Chemistry'
_journal_page_first 8154
_journal_page_last 8161
_journal_paper_doi 10.1021/jo0513919
_journal_volume 70
_journal_year 2005
_chemical_formula_moiety 'C24 H34 O5'
_chemical_formula_sum 'C24 H34 O5'
_chemical_formula_weight 402.51
_chemical_name_common 'Paquette 1326a'
_space_group_IT_number 2
_space_group_name_Hall '-P 1'
_space_group_name_H-M_alt 'P -1'
_symmetry_cell_setting triclinic
_symmetry_Int_Tables_number 2
_symmetry_space_group_name_Hall '-P 1'
_symmetry_space_group_name_H-M 'P -1'
_cell_angle_alpha 88.090(3)
_cell_angle_beta 86.149(4)
_cell_angle_gamma 89.771(5)
_cell_formula_units_Z 8
_cell_length_a 12.379(1)
_cell_length_b 12.630(1)
_cell_length_c 29.244(4)
_cell_measurement_temperature 250(2)
_cell_measurement_wavelength 0.71073
_cell_volume 4559.6(8)
_diffrn_ambient_temperature 250(2)
_exptl_crystal_density_diffrn 1.173
_cod_database_code 4020619

loop_
_symmetry_equiv_pos_as_xyz
'x, y, z'
'-x, -y, -z'

loop_
_atom_site_label
_atom_site_type_symbol
_atom_site_fract_x
_atom_site_fract_y
_atom_site_fract_z
_atom_site_U_iso_or_equiv
_atom_site_adp_type
_atom_site_occupancy
_atom_site_symmetry_multiplicity
_atom_site_calc_flag
_atom_site_refinement_flags
_atom_site_disorder_assembly
_atom_site_disorder_group
O1A O 0.77287(13) 0.40597(14) 0.40438(6) 0.0736(5) Uani 1 1 d . . .
O2A O 0.67879(12) 0.47527(11) 0.31945(5) 0.0532(4) Uani 1 1 d . . .
O3A O 0.45788(12) 0.36243(12) 0.32311(5) 0.0552(4) Uani 1 1 d . . .
O4A O 0.40673(10) 0.33176(10) 0.41844(5) 0.0432(4) Uani 1 1 d . . .
H1A H 0.409 0.4084 0.4216 0.052 Uiso 1 1 d . . .
O5A O 0.60084(15) 0.45020(12) 0.57765(6) 0.0691(5) Uani 1 1 d . . .
C1A C 0.60842(16) 0.30587(15) 0.42438(7) 0.0396(5) Uani 1 1 d . . .
C2A C 0.68165(18) 0.38133(17) 0.39518(8) 0.0487(6) Uani 1 1 d . . .
C3A C 0.62913(17) 0.41350(16) 0.35417(7) 0.0431(5) Uani 1 1 d . . .
C4A C 0.53338(17) 0.36382(16) 0.35379(8) 0.0426(5) Uani 1 1 d . . .
C5A C 0.50537(15) 0.29629(15) 0.39652(7) 0.0388(5) Uani 1 1 d . . .
C6A C 0.49490(17) 0.17833(15) 0.38709(8) 0.0458(5) Uani 1 1 d . . .
H6A1 H 0.4462 0.143 0.4106 0.055 Uiso 1 1 calc R . .
H6A2 H 0.4668 0.1686 0.357 0.055 Uiso 1 1 calc R . .
C7A C 0.60935(18) 0.13417(17) 0.38846(8) 0.0530(6) Uani 1 1 d . . .
H7A1 H 0.651 0.1486 0.3592 0.064 Uiso 1 1 calc R . .
H7A2 H 0.608 0.0575 0.3948 0.064 Uiso 1 1 calc R . .
C8A C 0.65829(17) 0.19198(16) 0.42737(8) 0.0458(6) Uani 1 1 d . . .
H8A H 0.738 0.1958 0.4218 0.055 Uiso 1 1 calc R . .
C9A C 0.62868(19) 0.14704(16) 0.47651(8) 0.0517(6) Uani 1 1 d . . .
H9A1 H 0.5809 0.0856 0.4754 0.062 Uiso 1 1 calc R . .
H9A2 H 0.6944 0.1243 0.491 0.062 Uiso 1 1 calc R . .
C10A C 0.57079(16) 0.23522(15) 0.50446(7) 0.0398(5) Uani 1 1 d . . .
C11A C 0.61845(17) 0.26894(15) 0.54986(7) 0.0421(5) Uani 1 1 d . . .
H11A H 0.697 0.2537 0.5462 0.051 Uiso 1 1 calc R . .
C12A C 0.60792(17) 0.38921(16) 0.54594(8) 0.0470(6) Uani 1 1 d . . .
C13A C 0.61030(17) 0.41869(16) 0.49696(8) 0.0469(6) Uani 1 1 d . . .
H13A H 0.6225 0.4872 0.4841 0.056 Uiso 1 1 calc R . .
C14A C 0.59241(15) 0.33254(15) 0.47372(8) 0.0386(5) Uani 1 1 d . . .
C15A C 0.72397(18) 0.57556(17) 0.33286(8) 0.0509(6) Uani 1 1 d . . .
H15A H 0.7529 0.5647 0.3634 0.061 Uiso 1 1 calc R . .
C16A C 0.6413(3) 0.6541(3) 0.3361(3) 0.239(4) Uani 1 1 d . . .
H16A H 0.6319 0.6856 0.306 0.358 Uiso 1 1 calc R . .
H16B H 0.6618 0.7085 0.3565 0.358 Uiso 1 1 calc R . .
H16C H 0.5739 0.6217 0.3482 0.358 Uiso 1 1 calc R . .
C17A C 0.8109(4) 0.6023(3) 0.30083(15) 0.190(3) Uani 1 1 d . . .
H17A H 0.8651 0.5466 0.301 0.285 Uiso 1 1 calc R . .
H17B H 0.843 0.6684 0.3091 0.285 Uiso 1 1 calc R . .
H17C H 0.7844 0.6103 0.2704 0.285 Uiso 1 1 calc R . .
C18A C 0.46291(19) 0.43442(18) 0.28296(8) 0.0529(6) Uani 1 1 d . . .
H18A H 0.4962 0.5022 0.2906 0.063 Uiso 1 1 calc R . .
C19A C 0.3460(2) 0.4525(2) 0.27339(10) 0.0767(8) Uani 1 1 d . . .
H19A H 0.3122 0.3852 0.2681 0.115 Uiso 1 1 calc R . .
H19B H 0.342 0.4988 0.2464 0.115 Uiso 1 1 calc R . .
H19C H 0.3084 0.4852 0.2995 0.115 Uiso 1 1 calc R . .
C20A C 0.5278(2) 0.3862(2) 0.24405(10) 0.0845(9) Uani 1 1 d . . .
H20A H 0.6002 0.3706 0.2531 0.127 Uiso 1 1 calc R . .
H20B H 0.5319 0.4354 0.2178 0.127 Uiso 1 1 calc R . .
H20C H 0.4934 0.3212 0.2359 0.127 Uiso 1 1 calc R . .
C21A C 0.44847(17) 0.21519(18) 0.51250(8) 0.0527(6) Uani 1 1 d . . .
H21A H 0.4147 0.2744 0.5282 0.079 Uiso 1 1 calc R . .
H21B H 0.4364 0.1508 0.5311 0.079 Uiso 1 1 calc R . .
H21C H 0.4172 0.2077 0.4832 0.079 Uiso 1 1 calc R . .
C22A C 0.57796(18) 0.21283(17) 0.59483(8) 0.0493(6) Uani 1 1 d . . .
H22A H 0.4991 0.2252 0.5996 0.059 Uiso 1 1 calc R . .
C23A C 0.6325(2) 0.2534(2) 0.63608(9) 0.0648(7) Uani 1 1 d . . .
H23A H 0.7102 0.2436 0.6316 0.097 Uiso 1 1 calc R . .
H23B H 0.6056 0.2143 0.6636 0.097 Uiso 1 1 calc R . .
H23C H 0.6165 0.3281 0.6393 0.097 Uiso 1 1 calc R . .
C24A C 0.5977(2) 0.09307(18) 0.59262(9) 0.0672(7) Uani 1 1 d . . .
H24A H 0.5612 0.0654 0.5672 0.101 Uiso 1 1 calc R . .
H24B H 0.5695 0.0586 0.621 0.101 Uiso 1 1 calc R . .
H24C H 0.6748 0.0795 0.5882 0.101 Uiso 1 1 calc R . .
O1B O 0.76094(12) 0.86999(13) 0.41788(6) 0.0620(5) Uani 1 1 d . . .
O2B O 0.88019(11) 0.87166(11) 0.32688(5) 0.0473(4) Uani 1 1 d . . .
O3B O 1.09549(12) 0.76484(13) 0.34425(5) 0.0554(4) Uani 1 1 d . . .
O4B O 1.11652(10) 0.80971(10) 0.43970(5) 0.0424(4) Uani 1 1 d . . .
H1B H 1.1114 0.8884 0.4319 0.051 Uiso 1 1 d . . .
O5B O 0.87279(13) 0.98176(11) 0.58643(6) 0.0593(4) Uani 1 1 d . . .
C1B C 0.91483(15) 0.77589(14) 0.44739(7) 0.0369(5) Uani 1 1 d . . .
C2B C 0.85223(16) 0.83474(15) 0.41130(7) 0.0407(5) Uani 1 1 d . . .
C3B C 0.91722(16) 0.83716(15) 0.36800(7) 0.0378(5) Uani 1 1 d . . .
C4B C 1.01282(16) 0.78919(15) 0.37358(7) 0.0390(5) Uani 1 1 d . . .
C5B C 1.02919(15) 0.75483(15) 0.42274(7) 0.0364(5) Uani 1 1 d . . .
C6B C 1.04913(17) 0.63582(15) 0.42732(8) 0.0441(5) Uani 1 1 d . . .
H6B1 H 1.0943 0.6109 0.401 0.053 Uiso 1 1 calc R . .
H6B2 H 1.0846 0.6177 0.4555 0.053 Uiso 1 1 calc R . .
C7B C 0.93651(18) 0.58790(16) 0.42876(8) 0.0475(6) Uani 1 1 d . . .
H7B1 H 0.9362 0.5158 0.4422 0.057 Uiso 1 1 calc R . .
H7B2 H 0.9103 0.5859 0.3979 0.057 Uiso 1 1 calc R . .
C8B C 0.86692(16) 0.66186(15) 0.45887(7) 0.0400(5) Uani 1 1 d . . .
H8B H 0.7905 0.659 0.451 0.048 Uiso 1 1 calc R . .
C9B C 0.87457(18) 0.64127(15) 0.51117(7) 0.0439(5) Uani 1 1 d . . .
H9B1 H 0.8027 0.6254 0.5258 0.053 Uiso 1 1 calc R . .
H9B2 H 0.9221 0.5806 0.5167 0.053 Uiso 1 1 calc R . .
C10B C 0.92079(15) 0.74187(14) 0.53139(7) 0.0359(5) Uani 1 1 d . . .
C11B C 0.85499(16) 0.79282(15) 0.57229(7) 0.0378(5) Uani 1 1 d . . .
H11B H 0.7779 0.7774 0.5683 0.045 Uiso 1 1 calc R . .
C12B C 0.87118(16) 0.90972(16) 0.55949(8) 0.0431(5) Uani 1 1 d . . .
C13B C 0.88466(16) 0.91923(15) 0.50922(8) 0.0432(5) Uani 1 1 d . . .
H13B H 0.8766 0.9817 0.4914 0.052 Uiso 1 1 calc R . .
C14B C 0.91018(15) 0.82414(14) 0.49331(7) 0.0346(5) Uani 1 1 d . . .
C15B C 0.82602(19) 0.97418(17) 0.32512(8) 0.0521(6) Uani 1 1 d . . .
H15B H 0.7609 0.9718 0.3467 0.063 Uiso 1 1 calc R . .
C16B C 0.8980(3) 1.0604(2) 0.33817(11) 0.0891(10) Uani 1 1 d . . .
H16D H 0.9192 1.0465 0.3691 0.134 Uiso 1 1 calc R . .
H16E H 0.8598 1.1275 0.3367 0.134 Uiso 1 1 calc R . .
H16F H 0.9621 1.0635 0.3172 0.134 Uiso 1 1 calc R . .
C17B C 0.7913(3) 0.9866(2) 0.27736(10) 0.0903(10) Uani 1 1 d . . .
H17D H 0.8547 0.9897 0.256 0.135 Uiso 1 1 calc R . .
H17E H 0.7498 1.0514 0.2743 0.135 Uiso 1 1 calc R . .
H17F H 0.7469 0.9266 0.2707 0.135 Uiso 1 1 calc R . .
C18B C 1.09189(19) 0.78089(19) 0.29491(8) 0.0547(6) Uani 1 1 d . . .
H18B H 1.0158 0.7826 0.2864 0.066 Uiso 1 1 calc R . .
C19B C 1.1462(3) 0.8847(2) 0.28166(12) 0.0977(10) Uani 1 1 d . . .
H19D H 1.1109 0.9408 0.2989 0.147 Uiso 1 1 calc R . .
H19E H 1.141 0.8995 0.2491 0.147 Uiso 1 1 calc R . .
H19F H 1.2218 0.8807 0.2884 0.147 Uiso 1 1 calc R . .
C20B C 1.1493(3) 0.6882(2) 0.27455(10) 0.0902(10) Uani 1 1 d . . .
H20D H 1.2232 0.6864 0.2836 0.135 Uiso 1 1 calc R . .
H20E H 1.1496 0.6943 0.2414 0.135 Uiso 1 1 calc R . .
H20F H 1.1124 0.6236 0.2853 0.135 Uiso 1 1 calc R . .
C21B C 1.04008(16) 0.73110(16) 0.54257(8) 0.0459(5) Uani 1 1 d . . .
H21D H 1.0836 0.7123 0.5152 0.069 Uiso 1 1 calc R . .
H21E H 1.0467 0.6763 0.5662 0.069 Uiso 1 1 calc R . .
H21F H 1.0652 0.7979 0.5533 0.069 Uiso 1 1 calc R . .
C22B C 0.87633(17) 0.75477(16) 0.62094(7) 0.0434(5) Uani 1 1 d . . .
H22B H 0.9519 0.7724 0.6267 0.052 Uiso 1 1 calc R . .
C23B C 0.8008(2) 0.80741(19) 0.65685(8) 0.0603(7) Uani 1 1 d . . .
H23D H 0.7267 0.7861 0.6532 0.091 Uiso 1 1 calc R . .
H23E H 0.8066 0.8838 0.653 0.091 Uiso 1 1 calc R . .
H23F H 0.8209 0.7858 0.6873 0.091 Uiso 1 1 calc R . .
C24B C 0.8621(2) 0.63458(17) 0.62640(8) 0.0537(6) Uani 1 1 d . . .
H24D H 0.8759 0.6118 0.6575 0.081 Uiso 1 1 calc R . .
H24E H 0.9126 0.5999 0.6049 0.081 Uiso 1 1 calc R . .
H24F H 0.7886 0.616 0.6202 0.081 Uiso 1 1 calc R . .
O1C O 0.68136(13) 0.83809(11) 0.10513(6) 0.0596(4) Uani 1 1 d . . .
O2C O 0.52726(13) 0.86525(11) 0.18410(5) 0.0528(4) Uani 1 1 d . . .
O3C O 0.47362(13) 1.10346(11) 0.18225(5) 0.0584(4) Uani 1 1 d . . .
O4C O 0.52530(11) 1.16966(10) 0.08941(5) 0.0485(4) Uani 1 1 d . . .
H1C H 0.4617 1.1208 0.0857 0.058 Uiso 1 1 d . . .
O5C O 0.65824(13) 0.94672(13) -0.07142(6) 0.0591(4) Uani 1 1 d . . .
C1C C 0.67108(16) 1.02834(15) 0.09029(7) 0.0380(5) Uani 1 1 d . . .
C2C C 0.64064(17) 0.92357(16) 0.11494(7) 0.0429(5) Uani 1 1 d . . .
C3C C 0.56170(17) 0.94295(16) 0.15255(7) 0.0422(5) Uani 1 1 d . . .
C4C C 0.53860(17) 1.04713(16) 0.15394(7) 0.0425(5) Uani 1 1 d . . .
C5C C 0.59817(17) 1.11261(15) 0.11621(7) 0.0416(5) Uani 1 1 d . . .
C6C C 0.67835(18) 1.19106(17) 0.13433(8) 0.0533(6) Uani 1 1 d . . .
H6C1 H 0.6914 1.251 0.1125 0.064 Uiso 1 1 calc R . .
H6C2 H 0.6503 1.2182 0.1638 0.064 Uiso 1 1 calc R . .
C7C C 0.78189(19) 1.12833(19) 0.13988(8) 0.0565(6) Uani 1 1 d . . .
H7C1 H 0.7768 1.0846 0.1683 0.068 Uiso 1 1 calc R . .
H7C2 H 0.8445 1.1755 0.1402 0.068 Uiso 1 1 calc R . .
C8C C 0.79058(17) 1.05939(17) 0.09781(7) 0.0452(5) Uani 1 1 d . . .
H8C H 0.8336 0.995 0.1042 0.054 Uiso 1 1 calc R . .
C9C C 0.83634(17) 1.11585(18) 0.05305(7) 0.0482(6) Uani 1 1 d . . .
H9C1 H 0.9068 1.0856 0.0433 0.058 Uiso 1 1 calc R . .
H9C2 H 0.846 1.1915 0.058 0.058 Uiso 1 1 calc R . .
C10C C 0.75508(16) 1.10035(15) 0.01593(7) 0.0392(5) Uani 1 1 d . . .
C11C C 0.79120(16) 1.03653(15) -0.02733(7) 0.0389(5) Uani 1 1 d . . .
H11C H 0.8418 0.9817 -0.0165 0.047 Uiso 1 1 calc R . .
C12C C 0.68674(17) 0.97753(15) -0.03493(8) 0.0413(5) Uani 1 1 d . . .
C13C C 0.62950(16) 0.96155(15) 0.01032(7) 0.0407(5) Uani 1 1 d . . .
H13C H 0.5727 0.9134 0.0175 0.049 Uiso 1 1 calc R . .
C14C C 0.67112(15) 1.02624(14) 0.03950(7) 0.0361(5) Uani 1 1 d . . .
C15C C 0.4747(2) 0.77494(18) 0.16562(9) 0.0616(7) Uani 1 1 d . . .
H15C H 0.5218 0.7475 0.14 0.074 Uiso 1 1 calc R . .
C16C C 0.3691(3) 0.8048(2) 0.14855(13) 0.1026(11) Uani 1 1 d . . .
H16G H 0.3206 0.8268 0.1739 0.154 Uiso 1 1 calc R . .
H16H H 0.3383 0.7444 0.1344 0.154 Uiso 1 1 calc R . .
H16I H 0.3788 0.8628 0.1261 0.154 Uiso 1 1 calc R . .
C17C C 0.4662(3) 0.6931(2) 0.20362(12) 0.1124(12) Uani 1 1 d . . .
H17G H 0.5376 0.678 0.214 0.169 Uiso 1 1 calc R . .
H17H H 0.4355 0.6288 0.1927 0.169 Uiso 1 1 calc R . .
H17I H 0.4199 0.7192 0.2289 0.169 Uiso 1 1 calc R . .
C18C C 0.4090(2) 1.05136(19) 0.21988(8) 0.0575(7) Uani 1 1 d . . .
H18C H 0.3891 0.9794 0.211 0.069 Uiso 1 1 calc R . .
C19C C 0.3083(3) 1.1187(2) 0.22560(12) 0.0965(11) Uani 1 1 d . . .
H19G H 0.3281 1.1898 0.2334 0.145 Uiso 1 1 calc R . .
H19H H 0.2599 1.0881 0.2499 0.145 Uiso 1 1 calc R . .
H19I H 0.2722 1.1216 0.1971 0.145 Uiso 1 1 calc R . .
C20C C 0.4729(3) 1.0437(3) 0.26087(11) 0.1134(12) Uani 1 1 d . . .
H20G H 0.5373 1.0014 0.2542 0.17 Uiso 1 1 calc R . .
H20H H 0.4295 1.0105 0.2862 0.17 Uiso 1 1 calc R . .
H20I H 0.4939 1.1141 0.2691 0.17 Uiso 1 1 calc R . .
C21C C 0.70235(18) 1.20530(16) 0.00126(8) 0.0502(6) Uani 1 1 d . . .
H21G H 0.6481 1.1916 -0.0202 0.075 Uiso 1 1 calc R . .
H21H H 0.7573 1.2521 -0.0133 0.075 Uiso 1 1 calc R . .
H21I H 0.6684 1.2385 0.028 0.075 Uiso 1 1 calc R . .
C22C C 0.85225(18) 1.09359(17) -0.06806(8) 0.0487(6) Uani 1 1 d . . .
H22C H 0.8042 1.1488 -0.0804 0.058 Uiso 1 1 calc R . .
C23C C 0.8841(2) 1.0176(2) -0.10631(9) 0.0688(7) Uani 1 1 d . . .
H23G H 0.9268 0.9599 -0.0942 0.103 Uiso 1 1 calc R . .
H23H H 0.9265 1.0553 -0.1307 0.103 Uiso 1 1 calc R . .
H23I H 0.8193 0.9894 -0.1183 0.103 Uiso 1 1 calc R . .
C24C C 0.95338(19) 1.14748(19) -0.05281(9) 0.0588(7) Uani 1 1 d . . .
H24G H 0.9324 1.2007 -0.0307 0.088 Uiso 1 1 calc R . .
H24H H 0.9927 1.1809 -0.0792 0.088 Uiso 1 1 calc R . .
H24I H 0.9993 1.095 -0.0388 0.088 Uiso 1 1 calc R . .
O1D O 0.16044(14) 0.63793(12) 0.10932(6) 0.0669(5) Uani 1 1 d . . .
O2D O -0.00338(13) 0.58907(11) 0.18246(5) 0.0556(4) Uani 1 1 d . . .
O3D O -0.03579(13) 0.34624(12) 0.17910(5) 0.0552(4) Uani 1 1 d . . .
O4D O 0.02133(11) 0.30813(11) 0.08478(5) 0.0501(4) Uani 1 1 d . . .
H1D H -0.0381 0.3544 0.0796 0.06 Uiso 1 1 d . . .
O5D O 0.16513(13) 0.57328(12) -0.06967(6) 0.0589(4) Uani 1 1 d . . .
C1D C 0.16182(17) 0.45118(15) 0.09085(8) 0.0433(5) Uani 1 1 d . . .
C2D C 0.12387(19) 0.54888(17) 0.11670(8) 0.0489(6) Uani 1 1 d . . .
C3D C 0.04147(18) 0.51776(16) 0.15228(8) 0.0464(6) Uani 1 1 d . . .
C4D C 0.02617(18) 0.41225(17) 0.15210(8) 0.0457(6) Uani 1 1 d . . .
C5D C 0.09095(17) 0.35855(15) 0.11364(8) 0.0444(5) Uani 1 1 d . . .
C6D C 0.17122(18) 0.27726(17) 0.13156(9) 0.0560(6) Uani 1 1 d . . .
H6D1 H 0.1411 0.2415 0.1598 0.067 Uiso 1 1 calc R . .
H6D2 H 0.1891 0.2239 0.1087 0.067 Uiso 1 1 calc R . .
C7D C 0.27077(19) 0.34121(19) 0.14062(9) 0.0609(7) Uani 1 1 d . . .
H7D1 H 0.335 0.2958 0.1415 0.073 Uiso 1 1 calc R . .
H7D2 H 0.2604 0.3777 0.1697 0.073 Uiso 1 1 calc R . .
C8D C 0.28146(18) 0.42052(17) 0.09994(8) 0.0513(6) Uani 1 1 d . . .
H8D H 0.3221 0.4838 0.1081 0.062 Uiso 1 1 calc R . .
C9D C 0.33209(18) 0.37482(18) 0.05494(8) 0.0540(6) Uani 1 1 d . . .
H9D1 H 0.4027 0.4076 0.0468 0.065 Uiso 1 1 calc R . .
H9D2 H 0.3426 0.2982 0.0589 0.065 Uiso 1 1 calc R . .
C10D C 0.25483(17) 0.39835(16) 0.01683(8) 0.0439(5) Uani 1 1 d . . .
C11D C 0.29417(17) 0.47267(16) -0.02432(8) 0.0439(5) Uani 1 1 d . . .
H11D H 0.3424 0.5248 -0.0115 0.053 Uiso 1 1 calc R . .
C12D C 0.18991(17) 0.53329(16) -0.03324(8) 0.0442(5) Uani 1 1 d . . .
C13D C 0.12777(17) 0.53782(16) 0.01124(8) 0.0448(6) Uani 1 1 d . . .
H13D H 0.0696 0.5839 0.0182 0.054 Uiso 1 1 calc R . .
C14D C 0.16733(16) 0.46593(15) 0.04016(8) 0.0410(5) Uani 1 1 d . . .
C15D C -0.0740(2) 0.66699(18) 0.16125(8) 0.0653(8) Uani 1 1 d . . .
H15D H -0.0451 0.6837 0.1294 0.078 Uiso 1 1 calc R . .
C16D C -0.0714(3) 0.76484(19) 0.18873(10) 0.0813(9) Uani 1 1 d . . .
H16J H -0.0985 0.7485 0.2201 0.122 Uiso 1 1 calc R . .
H16K H -0.1166 0.819 0.1754 0.122 Uiso 1 1 calc R . .
H16L H 0.0024 0.7904 0.1885 0.122 Uiso 1 1 calc R . .
C17D C -0.1858(3) 0.6211(3) 0.16038(12) 0.1011(11) Uani 1 1 d . . .
H17J H -0.1824 0.5565 0.1433 0.152 Uiso 1 1 calc R . .
H17K H -0.2326 0.6719 0.1458 0.152 Uiso 1 1 calc R . .
H17L H -0.2147 0.6053 0.1915 0.152 Uiso 1 1 calc R . .
C18D C -0.0769(2) 0.3778(2) 0.22443(8) 0.0595(7) Uani 1 1 d . . .
H18D H -0.1077 0.4501 0.2224 0.071 Uiso 1 1 calc R . .
C19D C 0.0129(3) 0.3757(3) 0.25576(11) 0.1258(14) Uani 1 1 d . . .
H19J H 0.0427 0.3047 0.2577 0.189 Uiso 1 1 calc R . .
H19K H -0.0145 0.3964 0.286 0.189 Uiso 1 1 calc R . .
H19L H 0.069 0.4247 0.244 0.189 Uiso 1 1 calc R . .
C20D C -0.1641(3) 0.3006(3) 0.23955(11) 0.1022(11) Uani 1 1 d . . .
H20J H -0.2222 0.3065 0.219 0.153 Uiso 1 1 calc R . .
H20K H -0.1919 0.3158 0.2704 0.153 Uiso 1 1 calc R . .
H20L H -0.1348 0.2292 0.2391 0.153 Uiso 1 1 calc R . .
C21D C 0.20557(19) 0.29655(16) -0.00068(9) 0.0550(6) Uani 1 1 d . . .
H21J H 0.1691 0.2571 0.0248 0.083 Uiso 1 1 calc R . .
H21K H 0.2627 0.2533 -0.0148 0.083 Uiso 1 1 calc R . .
H21L H 0.1539 0.3152 -0.0231 0.083 Uiso 1 1 calc R . .
C22D C 0.36044(18) 0.42563(18) -0.06501(8) 0.0512(6) Uani 1 1 d . . .
H22D H 0.3146 0.374 -0.0794 0.061 Uiso 1 1 calc R . .
C23D C 0.3963(2) 0.5108(2) -0.10105(9) 0.0656(7) Uani 1 1 d . . .
H23J H 0.3332 0.5413 -0.1145 0.098 Uiso 1 1 calc R . .
H23K H 0.4432 0.4795 -0.1249 0.098 Uiso 1 1 calc R . .
H23L H 0.4353 0.5659 -0.0867 0.098 Uiso 1 1 calc R . .
C24D C 0.45994(19) 0.3673(2) -0.04837(9) 0.0635(7) Uani 1 1 d . . .
H24J H 0.5024 0.3399 -0.0745 0.095 Uiso 1 1 calc R . .
H24K H 0.4367 0.309 -0.0276 0.095 Uiso 1 1 calc R . .
H24L H 0.5037 0.4159 -0.0325 0.095 Uiso 1 1 calc R . .

loop_
_atom_site_aniso_label
_atom_site_aniso_U_11
_atom_site_aniso_U_22
_atom_site_aniso_U_33
_atom_site_aniso_U_23
_atom_site_aniso_U_13
_atom_site_aniso_U_12
O1A 0.0422(10) 0.0814(12) 0.0973(14) 0.0276(10) -0.0199(10) -0.0239(9)
O2A 0.0568(10) 0.0521(9) 0.0501(10) -0.0047(8) 0.0047(8) -0.0221(8)
O3A 0.0543(10) 0.0551(10) 0.0573(10) 0.0115(8) -0.0170(8) -0.0188(8)
O4A 0.0324(8) 0.0355(8) 0.0614(10) 0.0006(7) -0.0028(7) 0.0002(6)
O5A 0.0989(14) 0.0425(9) 0.0676(12) -0.0116(9) -0.0135(10) 0.0085(9)
C1A 0.0307(11) 0.0351(11) 0.0529(14) 0.0028(10) -0.0045(10) -0.0031(9)
C2A 0.0359(13) 0.0443(13) 0.0659(16) -0.0003(11) -0.0043(12) -0.0071(10)
C3A 0.0412(13) 0.0399(12) 0.0472(14) 0.0019(10) 0.0024(11) -0.0096(10)
C4A 0.0400(13) 0.0393(12) 0.0492(14) -0.0043(10) -0.0064(11) -0.0035(10)
C5A 0.0309(11) 0.0325(11) 0.0529(14) -0.0001(10) -0.0031(10) -0.0034(9)
C6A 0.0450(13) 0.0351(12) 0.0577(15) -0.0030(10) -0.0065(11) -0.0023(10)
C7A 0.0505(14) 0.0420(13) 0.0664(16) -0.0064(12) -0.0016(12) 0.0037(11)
C8A 0.0349(12) 0.0399(12) 0.0625(16) -0.0020(11) -0.0019(11) 0.0045(9)
C9A 0.0572(15) 0.0328(12) 0.0651(16) -0.0014(11) -0.0053(12) 0.0046(10)
C10A 0.0339(12) 0.0295(11) 0.0561(14) 0.0014(10) -0.0051(10) -0.0002(9)
C11A 0.0345(12) 0.0347(11) 0.0572(15) 0.0015(10) -0.0061(10) 0.0026(9)
C12A 0.0436(13) 0.0364(12) 0.0621(17) -0.0052(12) -0.0118(11) 0.0030(10)
C13A 0.0488(14) 0.0301(11) 0.0623(16) 0.0044(11) -0.0112(11) 0.0004(10)
C14A 0.0265(11) 0.0312(11) 0.0586(15) 0.0010(10) -0.0071(10) 0.0012(8)
C15A 0.0524(14) 0.0491(14) 0.0510(15) -0.0019(11) -0.0015(12) -0.0182(11)
C16A 0.096(3) 0.085(3) 0.544(12) -0.131(5) -0.021(5) 0.001(2)
C17A 0.228(5) 0.150(4) 0.178(4) -0.100(3) 0.150(4) -0.145(4)
C18A 0.0569(15) 0.0475(13) 0.0546(16) 0.0098(12) -0.0095(12) -0.0143(11)
C19A 0.0688(19) 0.0757(18) 0.085(2) 0.0281(16) -0.0158(16) -0.0048(15)
C20A 0.088(2) 0.095(2) 0.069(2) -0.0093(17) 0.0051(17) -0.0067(17)
C21A 0.0417(13) 0.0539(14) 0.0622(16) 0.0044(12) -0.0054(11) -0.0076(11)
C22A 0.0417(13) 0.0486(13) 0.0573(15) 0.0046(11) -0.0044(11) 0.0019(10)
C23A 0.0603(16) 0.0749(18) 0.0602(17) 0.0054(14) -0.0148(13) 0.0011(13)
C24A 0.0759(18) 0.0484(14) 0.0765(19) 0.0166(13) -0.0083(15) -0.0031(13)
O1B 0.0371(9) 0.0800(12) 0.0660(11) 0.0224(9) 0.0040(8) 0.0184(8)
O2B 0.0503(9) 0.0464(9) 0.0457(9) 0.0023(7) -0.0094(7) 0.0114(7)
O3B 0.0413(9) 0.0745(11) 0.0499(10) 0.0002(8) -0.0002(8) 0.0151(8)
O4B 0.0326(8) 0.0378(8) 0.0573(9) 0.0021(7) -0.0067(7) -0.0015(6)
O5B 0.0771(12) 0.0341(8) 0.0668(11) -0.0071(8) -0.0026(9) 0.0000(8)
C1B 0.0323(11) 0.0295(10) 0.0488(13) 0.0034(9) -0.0046(10) -0.0002(9)
C2B 0.0315(12) 0.0367(11) 0.0536(14) 0.0059(10) -0.0036(10) 0.0007(9)
C3B 0.0371(12) 0.0332(11) 0.0434(13) 0.0022(10) -0.0064(10) 0.0003(9)
C4B 0.0321(12) 0.0357(11) 0.0490(14) -0.0004(10) -0.0011(10) -0.0002(9)
C5B 0.0304(11) 0.0321(11) 0.0473(13) -0.0005(9) -0.0074(10) 0.0012(9)
C6B 0.0472(13) 0.0319(11) 0.0541(14) -0.0006(10) -0.0095(11) 0.0066(10)
C7B 0.0580(15) 0.0330(11) 0.0529(15) -0.0012(10) -0.0133(11) -0.0026(10)
C8B 0.0373(12) 0.0343(11) 0.0490(14) 0.0037(10) -0.0104(10) -0.0073(9)
C9B 0.0503(13) 0.0307(11) 0.0508(14) 0.0042(10) -0.0064(11) -0.0038(10)
C10B 0.0320(11) 0.0285(10) 0.0475(13) 0.0016(9) -0.0056(9) -0.0003(8)
C11B 0.0310(11) 0.0349(11) 0.0476(13) 0.0005(10) -0.0044(10) -0.0020(9)
C12B 0.0376(12) 0.0339(12) 0.0582(16) -0.0034(11) -0.0039(11) 0.0041(9)
C13B 0.0424(13) 0.0288(11) 0.0573(15) 0.0073(10) -0.0008(11) 0.0017(9)
C14B 0.0244(10) 0.0291(11) 0.0502(13) 0.0037(10) -0.0038(9) -0.0028(8)
C15B 0.0529(14) 0.0461(13) 0.0567(15) 0.0103(11) -0.0055(12) 0.0145(11)
C16B 0.104(2) 0.0489(16) 0.119(3) 0.0041(16) -0.046(2) 0.0045(16)
C17B 0.112(3) 0.076(2) 0.087(2) 0.0129(17) -0.0465(19) 0.0207(18)
C18B 0.0489(14) 0.0693(16) 0.0460(15) -0.0033(12) -0.0037(11) 0.0071(12)
C19B 0.100(2) 0.091(2) 0.099(3) 0.0275(19) 0.003(2) -0.0093(19)
C20B 0.089(2) 0.106(2) 0.077(2) -0.0319(18) -0.0074(17) 0.0247(19)
C21B 0.0395(13) 0.0418(12) 0.0571(15) 0.0012(11) -0.0099(11) 0.0037(10)
C22B 0.0420(13) 0.0412(12) 0.0476(14) -0.0002(10) -0.0076(10) -0.0034(10)
C23B 0.0669(17) 0.0618(15) 0.0514(15) -0.0006(12) 0.0018(13) 0.0035(13)
C24B 0.0674(16) 0.0459(13) 0.0479(14) 0.0079(11) -0.0095(12) -0.0027(11)
O1C 0.0717(11) 0.0364(9) 0.0679(11) 0.0047(8) 0.0118(9) 0.0112(8)
O2C 0.0688(11) 0.0413(9) 0.0470(9) 0.0064(7) 0.0017(8) -0.0003(8)
O3C 0.0713(11) 0.0417(9) 0.0594(11) -0.0048(8) 0.0187(9) 0.0010(8)
O4C 0.0451(9) 0.0362(8) 0.0637(10) 0.0050(7) -0.0024(8) 0.0027(7)
O5C 0.0587(11) 0.0675(11) 0.0523(11) -0.0074(9) -0.0091(8) -0.0150(8)
C1C 0.0377(12) 0.0322(11) 0.0442(13) -0.0009(9) -0.0034(10) -0.0010(9)
C2C 0.0458(13) 0.0346(12) 0.0483(14) 0.0005(10) -0.0051(11) 0.0024(10)
C3C 0.0482(13) 0.0372(12) 0.0409(13) 0.0040(10) -0.0021(11) -0.0031(10)
C4C 0.0452(13) 0.0408(13) 0.0418(13) -0.0050(10) -0.0021(10) -0.0009(10)
C5C 0.0444(13) 0.0317(11) 0.0488(14) -0.0014(10) -0.0042(11) 0.0000(9)
C6C 0.0569(15) 0.0450(13) 0.0583(16) -0.0133(11) 0.0004(12) -0.0085(11)
C7C 0.0549(15) 0.0632(15) 0.0525(15) -0.0071(12) -0.0087(12) -0.0124(12)
C8C 0.0396(13) 0.0450(13) 0.0518(14) -0.0018(11) -0.0091(11) -0.0003(10)
C9C 0.0420(13) 0.0498(13) 0.0531(15) -0.0025(11) -0.0046(11) -0.0084(10)
C10C 0.0364(12) 0.0319(11) 0.0493(13) 0.0007(10) -0.0030(10) -0.0031(9)
C11C 0.0363(12) 0.0334(11) 0.0470(13) 0.0030(10) -0.0045(10) -0.0007(9)
C12C 0.0455(13) 0.0316(11) 0.0477(15) -0.0002(10) -0.0106(11) -0.0006(9)
C13C 0.0354(12) 0.0345(11) 0.0521(15) 0.0017(10) -0.0034(11) -0.0043(9)
C14C 0.0316(11) 0.0277(10) 0.0489(14) 0.0015(10) -0.0038(10) 0.0027(9)
C15C 0.0830(19) 0.0404(13) 0.0591(17) 0.0009(12) 0.0121(14) -0.0114(13)
C16C 0.100(3) 0.076(2) 0.136(3) 0.005(2) -0.038(2) -0.0285(19)
C17C 0.148(3) 0.0613(19) 0.123(3) 0.037(2) 0.012(2) -0.017(2)
C18C 0.0686(17) 0.0500(14) 0.0516(16) -0.0030(12) 0.0137(13) -0.0007(12)
C19C 0.092(2) 0.073(2) 0.115(3) 0.0164(18) 0.047(2) 0.0166(17)
C20C 0.157(4) 0.121(3) 0.064(2) 0.004(2) -0.025(2) -0.007(3)
C21C 0.0531(14) 0.0324(12) 0.0643(16) 0.0035(11) 0.0005(12) -0.0018(10)
C22C 0.0460(14) 0.0460(13) 0.0533(15) 0.0052(11) -0.0004(11) -0.0048(10)
C23C 0.0698(18) 0.0738(18) 0.0607(17) -0.0053(14) 0.0123(14) -0.0150(14)
C24C 0.0535(15) 0.0554(15) 0.0654(17) 0.0074(12) 0.0062(13) -0.0142(12)
O1D 0.0854(13) 0.0368(9) 0.0791(13) -0.0078(8) -0.0060(10) -0.0113(9)
O2D 0.0815(12) 0.0432(9) 0.0440(9) -0.0053(7) -0.0167(8) 0.0109(8)
O3D 0.0675(11) 0.0456(9) 0.0525(10) -0.0018(8) -0.0035(8) -0.0033(8)
O4D 0.0470(9) 0.0379(8) 0.0673(11) -0.0108(7) -0.0141(8) -0.0020(7)
O5D 0.0595(10) 0.0611(10) 0.0578(11) 0.0012(9) -0.0191(9) 0.0117(8)
C1D 0.0436(13) 0.0333(11) 0.0547(15) -0.0023(10) -0.0148(11) -0.0005(9)
C2D 0.0565(15) 0.0353(13) 0.0571(16) -0.0025(11) -0.0203(12) -0.0013(11)
C3D 0.0581(15) 0.0375(13) 0.0458(14) -0.0041(11) -0.0179(12) 0.0051(11)
C4D 0.0495(14) 0.0398(13) 0.0493(14) 0.0031(11) -0.0170(11) 0.0002(11)
C5D 0.0448(13) 0.0316(11) 0.0582(15) -0.0040(10) -0.0137(11) 0.0005(10)
C6D 0.0549(15) 0.0411(13) 0.0725(17) 0.0096(12) -0.0125(13) 0.0045(11)
C7D 0.0546(15) 0.0625(16) 0.0673(17) 0.0077(13) -0.0209(13) 0.0063(12)
C8D 0.0463(14) 0.0455(13) 0.0647(16) -0.0001(12) -0.0219(12) -0.0050(10)
C9D 0.0460(14) 0.0496(14) 0.0675(17) 0.0024(12) -0.0155(12) 0.0051(11)
C10D 0.0403(12) 0.0347(11) 0.0585(15) -0.0045(10) -0.0159(11) 0.0036(9)
C11D 0.0409(12) 0.0364(12) 0.0567(15) -0.0076(10) -0.0165(11) 0.0002(10)
C12D 0.0463(13) 0.0340(12) 0.0546(16) -0.0055(11) -0.0174(12) -0.0011(10)
C13D 0.0393(12) 0.0356(12) 0.0613(16) -0.0062(11) -0.0155(12) 0.0025(10)
C14D 0.0357(12) 0.0308(11) 0.0585(15) -0.0039(10) -0.0172(11) -0.0045(9)
C15D 0.105(2) 0.0476(14) 0.0447(15) -0.0017(12) -0.0148(14) 0.0260(15)
C16D 0.121(3) 0.0468(15) 0.077(2) -0.0069(14) -0.0091(18) 0.0133(16)
C17D 0.108(3) 0.094(2) 0.110(3) -0.029(2) -0.061(2) 0.029(2)
C18D 0.0777(18) 0.0559(15) 0.0453(15) 0.0003(12) -0.0089(13) -0.0004(13)
C19D 0.125(3) 0.184(4) 0.073(2) 0.008(2) -0.044(2) -0.011(3)
C20D 0.106(3) 0.113(3) 0.085(2) -0.025(2) 0.026(2) -0.028(2)
C21D 0.0546(15) 0.0363(12) 0.0752(18) -0.0069(12) -0.0096(13) 0.0011(11)
C22D 0.0453(13) 0.0495(13) 0.0606(16) -0.0085(12) -0.0140(12) 0.0036(11)
C23D 0.0568(16) 0.0695(17) 0.0707(18) 0.0007(14) -0.0070(14) -0.0005(13)
C24D 0.0526(15) 0.0660(16) 0.0732(18) -0.0099(14) -0.0106(13) 0.0144(13)

loop_
_geom_bond_atom_site_label_1
_geom_bond_atom_site_label_2
_geom_bond_distance
_geom_bond_site_symmetry_2
_geom_bond_publ_flag
O1A C2A 1.222(3) . ?
O2A C3A 1.373(2) . ?
O2A C15A 1.463(2) . ?
O3A C4A 1.339(2) . ?
O3A C18A 1.459(3) . ?
O4A C5A 1.419(2) . ?
O4A H1A 0.976 . ?
O5A C12A 1.224(3) . ?
C1A C14A 1.493(3) . ?
C1A C2A 1.519(3) . ?
C1A C8A 1.565(3) . ?
C1A C5A 1.566(3) . ?
C2A C3A 1.448(3) . ?
C3A C4A 1.344(3) . ?
C4A C5A 1.511(3) . ?
C5A C6A 1.532(3) . ?
C6A C7A 1.523(3) . ?
C6A H6A1 0.98 . ?
C6A H6A2 0.98 . ?
C7A C8A 1.532(3) . ?
C7A H7A1 0.98 . ?
C7A H7A2 0.98 . ?
C8A C9A 1.549(3) . ?
C8A H8A 0.99 . ?
C9A C10A 1.548(3) . ?
C9A H9A1 0.98 . ?
C9A H9A2 0.98 . ?
C10A C14A 1.512(3) . ?
C10A C21A 1.537(3) . ?
C10A C11A 1.561(3) . ?
C11A C12A 1.525(3) . ?
C11A C22A 1.528(3) . ?
C11A H11A 0.99 . ?
C12A C13A 1.466(3) . ?
C13A C14A 1.329(3) . ?
C13A H13A 0.94 . ?
C15A C17A 1.413(4) . ?
C15A C16A 1.423(4) . ?
C15A H15A 0.99 . ?
C16A H16A 0.97 . ?
C16A H16B 0.97 . ?
C16A H16C 0.97 . ?
C17A H17A 0.97 . ?
C17A H17B 0.97 . ?
C17A H17C 0.97 . ?
C18A C20A 1.493(3) . ?
C18A C19A 1.508(3) . ?
C18A H18A 0.99 . ?
C19A H19A 0.97 . ?
C19A H19B 0.97 . ?
C19A H19C 0.97 . ?
C20A H20A 0.97 . ?
C20A H20B 0.97 . ?
C20A H20C 0.97 . ?
C21A H21A 0.97 . ?
C21A H21B 0.97 . ?
C21A H21C 0.97 . ?
C22A C23A 1.526(3) . ?
C22A C24A 1.534(3) . ?
C22A H22A 0.99 . ?
C23A H23A 0.97 . ?
C23A H23B 0.97 . ?
C23A H23C 0.97 . ?
C24A H24A 0.97 . ?
C24A H24B 0.97 . ?
C24A H24C 0.97 . ?
O1B C2B 1.219(2) . ?
O2B C3B 1.373(2) . ?
O2B C15B 1.457(2) . ?
O3B C4B 1.332(2) . ?
O3B C18B 1.454(3) . ?
O4B C5B 1.413(2) . ?
O4B H1B 1.015 . ?
O5B C12B 1.224(2) . ?
C1B C14B 1.491(3) . ?
C1B C2B 1.523(3) . ?
C1B C5B 1.571(3) . ?
C1B C8B 1.577(3) . ?
C2B C3B 1.453(3) . ?
C3B C4B 1.345(3) . ?
C4B C5B 1.514(3) . ?
C5B C6B 1.525(3) . ?
C6B C7B 1.519(3) . ?
C6B H6B1 0.98 . ?
C6B H6B2 0.98 . ?
C7B C8B 1.529(3) . ?
C7B H7B1 0.98 . ?
C7B H7B2 0.98 . ?
C8B C9B 1.552(3) . ?
C8B H8B 0.99 . ?
C9B C10B 1.547(3) . ?
C9B H9B1 0.98 . ?
C9B H9B2 0.98 . ?
C10B C14B 1.509(3) . ?
C10B C21B 1.538(3) . ?
C10B C11B 1.557(3) . ?
C11B C12B 1.522(3) . ?
C11B C22B 1.526(3) . ?
C11B H11B 0.99 . ?
C12B C13B 1.469(3) . ?
C13B C14B 1.332(3) . ?
C13B H13B 0.94 . ?
C15B C16B 1.486(3) . ?
C15B C17B 1.492(3) . ?
C15B H15B 0.99 . ?
C16B H16D 0.97 . ?
C16B H16E 0.97 . ?
C16B H16F 0.97 . ?
C17B H17D 0.97 . ?
C17B H17E 0.97 . ?
C17B H17F 0.97 . ?
C18B C20B 1.487(3) . ?
C18B C19B 1.503(4) . ?
C18B H18B 0.99 . ?
C19B H19D 0.97 . ?
C19B H19E 0.97 . ?
C19B H19F 0.97 . ?
C20B H20D 0.97 . ?
C20B H20E 0.97 . ?
C20B H20F 0.97 . ?
C21B H21D 0.97 . ?
C21B H21E 0.97 . ?
C21B H21F 0.97 . ?
C22B C23B 1.527(3) . ?
C22B C24B 1.531(3) . ?
C22B H22B 0.99 . ?
C23B H23D 0.97 . ?
C23B H23E 0.97 . ?
C23B H23F 0.97 . ?
C24B H24D 0.97 . ?
C24B H24E 0.97 . ?
C24B H24F 0.97 . ?
O1C C2C 1.224(2) . ?
O2C C3C 1.374(2) . ?
O2C C15C 1.453(3) . ?
O3C C4C 1.336(2) . ?
O3C C18C 1.457(3) . ?
O4C C5C 1.414(2) . ?
O4C H1C 1.016 . ?
O5C C12C 1.222(2) . ?
C1C C14C 1.486(3) . ?
C1C C2C 1.522(3) . ?
C1C C8C 1.563(3) . ?
C1C C5C 1.574(3) . ?
C2C C3C 1.448(3) . ?
C3C C4C 1.347(3) . ?
C4C C5C 1.510(3) . ?
C5C C6C 1.537(3) . ?
C6C C7C 1.519(3) . ?
C6C H6C1 0.98 . ?
C6C H6C2 0.98 . ?
C7C C8C 1.528(3) . ?
C7C H7C1 0.98 . ?
C7C H7C2 0.98 . ?
C8C C9C 1.544(3) . ?
C8C H8C 0.99 . ?
C9C C10C 1.546(3) . ?
C9C H9C1 0.98 . ?
C9C H9C2 0.98 . ?
C10C C14C 1.517(3) . ?
C10C C21C 1.536(3) . ?
C10C C11C 1.562(3) . ?
C11C C12C 1.528(3) . ?
C11C C22C 1.528(3) . ?
C11C H11C 0.99 . ?
C12C C13C 1.467(3) . ?
C13C C14C 1.331(3) . ?
C13C H13C 0.94 . ?
C15C C16C 1.474(4) . ?
C15C C17C 1.491(4) . ?
C15C H15C 0.99 . ?
C16C H16G 0.97 . ?
C16C H16H 0.97 . ?
C16C H16I 0.97 . ?
C17C H17G 0.97 . ?
C17C H17H 0.97 . ?
C17C H17I 0.97 . ?
C18C C20C 1.481(4) . ?
C18C C19C 1.510(3) . ?
C18C H18C 0.99 . ?
C19C H19G 0.97 . ?
C19C H19H 0.97 . ?
C19C H19I 0.97 . ?
C20C H20G 0.97 . ?
C20C H20H 0.97 . ?
C20C H20I 0.97 . ?
C21C H21G 0.97 . ?
C21C H21H 0.97 . ?
C21C H21I 0.97 . ?
C22C C24C 1.527(3) . ?
C22C C23C 1.529(3) . ?
C22C H22C 0.99 . ?
C23C H23G 0.97 . ?
C23C H23H 0.97 . ?
C23C H23I 0.97 . ?
C24C H24G 0.97 . ?
C24C H24H 0.97 . ?
C24C H24I 0.97 . ?
O1D C2D 1.221(3) . ?
O2D C3D 1.372(2) . ?
O2D C15D 1.464(3) . ?
O3D C4D 1.337(3) . ?
O3D C18D 1.455(3) . ?
O4D C5D 1.414(2) . ?
O4D H1D 0.955 . ?
O5D C12D 1.221(3) . ?
C1D C14D 1.485(3) . ?
C1D C2D 1.525(3) . ?
C1D C8D 1.567(3) . ?
C1D C5D 1.569(3) . ?
C2D C3D 1.453(3) . ?
C3D C4D 1.347(3) . ?
C4D C5D 1.514(3) . ?
C5D C6D 1.530(3) . ?
C6D C7D 1.519(3) . ?
C6D H6D1 0.98 . ?
C6D H6D2 0.98 . ?
C7D C8D 1.529(3) . ?
C7D H7D1 0.98 . ?
C7D H7D2 0.98 . ?
C8D C9D 1.547(3) . ?
C8D H8D 0.99 . ?
C9D C10D 1.538(3) . ?
C9D H9D1 0.98 . ?
C9D H9D2 0.98 . ?
C10D C14D 1.516(3) . ?
C10D C21D 1.543(3) . ?
C10D C11D 1.554(3) . ?
C11D C12D 1.531(3) . ?
C11D C22D 1.534(3) . ?
C11D H11D 0.99 . ?
C12D C13D 1.469(3) . ?
C13D C14D 1.334(3) . ?
C13D H13D 0.94 . ?
C15D C16D 1.498(3) . ?
C15D C17D 1.505(4) . ?
C15D H15D 0.99 . ?
C16D H16J 0.97 . ?
C16D H16K 0.97 . ?
C16D H16L 0.97 . ?
C17D H17J 0.97 . ?
C17D H17K 0.97 . ?
C17D H17L 0.97 . ?
C18D C19D 1.487(4) . ?
C18D C20D 1.492(4) . ?
C18D H18D 0.99 . ?
C19D H19J 0.97 . ?
C19D H19K 0.97 . ?
C19D H19L 0.97 . ?
C20D H20J 0.97 . ?
C20D H20K 0.97 . ?
C20D H20L 0.97 . ?
C21D H21J 0.97 . ?
C21D H21K 0.97 . ?
C21D H21L 0.97 . ?
C22D C23D 1.527(3) . ?
C22D C24D 1.532(3) . ?
C22D H22D 0.99 . ?
C23D H23J 0.97 . ?
C23D H23K 0.97 . ?
C23D H23L 0.97 . ?
C24D H24J 0.97 . ?
C24D H24K 0.97 . ?
C24D H24L 0.97 . ?
